data_4515802
loop_
_publ_author_name
'Messinis, Antonis M.'
'Batsanov, Andrei S.'
'Wright, William R. H.'
'Howard, Judith A. K.'
'Hanton, Martin J.'
'Dyer, Philip W.'

_publ_section_title
;
 Bis(Imido) Tungsten Complexes: Efficient Precatalysts for the Homogeneous
 Dimerization of Ethylene
;
_journal_issue 12
_journal_name_full 'ACS Catalysis'
_journal_page_first 11249
_journal_paper_doi 10.1021/acscatal.8b02202
_journal_volume 8
_journal_year 2018
_chemical_absolute_configuration ad
_chemical_formula_moiety 'C27 H43 Cl2 N2 P W'
_chemical_formula_sum 'C27 H43 Cl2 N2 P W'
_chemical_formula_weight 681.35
_space_group_crystal_system orthorhombic
_space_group_IT_number 19
_space_group_name_Hall 'P 2ac 2ab'
_space_group_name_H-M_alt 'P 21 21 21'
_atom_sites_solution_hydrogens difmap
_atom_sites_solution_primary heavy
_atom_sites_solution_secondary difmap
_audit_creation_date 2017-10-24
_audit_creation_method
;
Olex2 1.2-beta
(compiled 2017.08.10 svn.r3458 for OlexSys, GUI svn.r5381)
;
_cell_angle_alpha 90
_cell_angle_beta 90
_cell_angle_gamma 90
_cell_formula_units_Z 4
_cell_length_a 10.5486(9)
_cell_length_b 16.4202(14)
_cell_length_c 17.0860(13)
_cell_measurement_reflns_used 9882
_cell_measurement_temperature 120(2)
_cell_measurement_theta_max 33.85
_cell_measurement_theta_min 2.29
_cell_volume 2959.5(4)
_computing_cell_refinement 'SAINT v7.46A (Bruker, 2008)'
_computing_data_collection 'SMART v5.625 (Bruker, 2001)'
_computing_data_reduction 'SAINT v7.46A (Bruker, 2008)'
_computing_molecular_graphics 'Olex2 (Dolomanov et al., 2009)'
_computing_publication_material 'Olex2 (Dolomanov et al., 2009)'
_computing_structure_refinement 'ShelXL 2016/6 (Sheldrick, 2015)'
_computing_structure_solution 'ShelXS (Sheldrick, 2008)'
_diffrn_ambient_temperature 120(2)
_diffrn_detector 'CCD area detector'
_diffrn_detector_area_resol_mean 5.6
_diffrn_detector_type 'Bruker SMART CCD 6000 area detector'
_diffrn_measured_fraction_theta_full 1.000
_diffrn_measured_fraction_theta_max 0.985
_diffrn_measurement_device 'three-circle diffractometer'
_diffrn_measurement_device_type 'Bruker SMART CCD 6000 area detector'
_diffrn_measurement_method '\w scans'
_diffrn_radiation_monochromator graphite
_diffrn_radiation_probe x-ray
_diffrn_radiation_type MoK\a
_diffrn_radiation_wavelength 0.71073
_diffrn_reflns_av_R_equivalents 0.0516
_diffrn_reflns_av_unetI/netI 0.0463
_diffrn_reflns_Laue_measured_fraction_full 1.000
_diffrn_reflns_Laue_measured_fraction_max 0.985
_diffrn_reflns_limit_h_max 16
_diffrn_reflns_limit_h_min -16
_diffrn_reflns_limit_k_max 25
_diffrn_reflns_limit_k_min -25
_diffrn_reflns_limit_l_max 27
_diffrn_reflns_limit_l_min -27
_diffrn_reflns_number 68981
_diffrn_reflns_point_group_measured_fraction_full 0.999
_diffrn_reflns_point_group_measured_fraction_max 0.970
_diffrn_reflns_theta_full 25.242
_diffrn_reflns_theta_max 35.00
_diffrn_reflns_theta_min 1.720
_diffrn_source 'sealed X-ray tube'
_diffrn_source_current 35.0
_diffrn_source_power 1.75
_diffrn_source_target Mo
_diffrn_source_voltage 50.0
_diffrn_standards_number 0
_exptl_absorpt_coefficient_mu 4.155
_exptl_absorpt_correction_T_max 0.7219
_exptl_absorpt_correction_T_min 0.3226
_exptl_absorpt_correction_type integration
_exptl_absorpt_process_details
;
SADABS-2008/1 (Bruker,2008) was used for absorption correction.
R(int) was 0.0845 before and 0.0771 after correction.
The Ratio of minimum to maximum transmission is 0.4469.
The \l/2 correction factor is 0.0015.
;
_exptl_crystal_colour yellow
_exptl_crystal_colour_primary yellow
_exptl_crystal_density_diffrn 1.529
_exptl_crystal_description needle
_exptl_crystal_F_000 1368
_exptl_crystal_size_max 0.4
_exptl_crystal_size_mid 0.08
_exptl_crystal_size_min 0.07
_refine_diff_density_max 4.336
_refine_diff_density_min -1.352
_refine_diff_density_rms 0.149
_refine_ls_abs_structure_details
;
 Flack x determined using 4767 quotients [(I+)-(I-)]/[(I+)+(I-)]
 (Parsons, Flack and Wagner, Acta Cryst. B69 (2013) 249-259). By 
 classical fit to all intensities, x = -0.018(7). Hooft y = -0.014(4).
;
_refine_ls_abs_structure_Flack -0.016(4)
_refine_ls_extinction_method none
_refine_ls_goodness_of_fit_ref 1.092
_refine_ls_hydrogen_treatment mixed
_refine_ls_matrix_type full
_refine_ls_number_parameters 320
_refine_ls_number_reflns 12654
_refine_ls_number_restraints 0
_refine_ls_restrained_S_all 1.092
_refine_ls_R_factor_all 0.0393
_refine_ls_R_factor_gt 0.0334
_refine_ls_shift/su_max 0.001
_refine_ls_shift/su_mean 0.000
_refine_ls_structure_factor_coef Fsqd
_refine_ls_weighting_details 'w=1/[\s^2^(Fo^2^)+(0.0322P)^2^+0.1589P] where P=(Fo^2^+2Fc^2^)/3'
_refine_ls_weighting_scheme calc
_refine_ls_wR_factor_gt 0.0711
_refine_ls_wR_factor_ref 0.0731
_reflns_Friedel_coverage 0.797
_reflns_Friedel_fraction_full 0.997
_reflns_Friedel_fraction_max 0.953
_reflns_number_gt 11469
_reflns_number_total 12654
_reflns_threshold_expression 'I > 2\s(I)'
_cod_data_source_file W-bisimido.cif
_cod_data_source_block 6_11srv202
_cod_database_code 4515802
_shelx_shelxl_version_number 2016/6
_shelx_space_group_comment
;
The symmetry employed for this shelxl refinement is uniquely defined
by the following loop, which should always be used as a source of
symmetry information in preference to the above space-group names.
They are only intended as comments.
;
_shelx_estimated_absorpt_t_max 0.760
_shelx_estimated_absorpt_t_min 0.287
_olex2_refinement_description
;
1. Fixed Uiso
 At 1.2 times of:
  All C(H) groups
2. Others
 Uiso(H8A)=Uiso(H8B)=Uiso(H8C)=FVAR(1)
 Uiso(H9A)=Uiso(H9B)=Uiso(H9C)=FVAR(2)
 Uiso(H11A)=Uiso(H11B)=Uiso(H11C)=FVAR(3)
 Uiso(H12A)=Uiso(H12B)=Uiso(H12C)=FVAR(4)
 Uiso(H20A)=Uiso(H20B)=Uiso(H20C)=FVAR(5)
 Uiso(H21A)=Uiso(H21B)=Uiso(H21C)=FVAR(6)
 Uiso(H23A)=Uiso(H23B)=Uiso(H23C)=FVAR(7)
 Uiso(H24A)=Uiso(H24B)=Uiso(H24C)=FVAR(8)
 Uiso(H25A)=Uiso(H25B)=Uiso(H25C)=FVAR(9)
 Uiso(H26A)=Uiso(H26B)=Uiso(H26C)=FVAR(10)
 Uiso(H27A)=Uiso(H27B)=Uiso(H27C)=FVAR(11)
3.a Riding coordinates:
 C3(H3), C4(H4), C5(H5), C7(H7), C10(H10), C15(H15), C16(H16), C17(H17),
 C19(H19), C22(H22)
3.b Rotating group:
 C8(H8A,H8B,H8C), C9(H9A,H9B,H9C), C11(H11A,H11B,H11C), C12(H12A,H12B,H12C),
 C20(H20A,H20B,H20C), C21(H21A,H21B,H21C), C23(H23A,H23B,H23C), C24(H24A,H24B,
 H24C), C25(H25A,H25B,H25C), C26(H26A,H26B,H26C), C27(H27A,H27B,H27C)
;
_olex2_submission_special_instructions 'No special instructions were received'

loop_
_space_group_symop_operation_xyz
'x, y, z'
'-x+1/2, -y, z+1/2'
'-x, y+1/2, -z+1/2'
'x+1/2, -y+1/2, -z'

loop_
_atom_site_label
_atom_site_type_symbol
_atom_site_fract_x
_atom_site_fract_y
_atom_site_fract_z
_atom_site_U_iso_or_equiv
_atom_site_adp_type
_atom_site_occupancy
_atom_site_site_symmetry_order
_atom_site_calc_flag
_atom_site_refinement_flags_posn
W W 0.07134(2) 0.48699(2) 0.65738(2) 0.01352(4) Uani 1 1 d .
Cl1 Cl -0.01500(11) 0.35945(7) 0.61972(7) 0.0247(2) Uani 1 1 d .
Cl2 Cl -0.06041(11) 0.46558(8) 0.77267(6) 0.0273(2) Uani 1 1 d .
P P 0.04318(12) 0.63024(8) 0.70835(7) 0.0212(2) Uani 1 1 d .
N1 N 0.2333(3) 0.4683(2) 0.6751(2) 0.0156(6) Uani 1 1 d .
N2 N 0.0500(3) 0.5334(2) 0.5651(2) 0.0155(6) Uani 1 1 d .
C1 C 0.3647(4) 0.4566(2) 0.6670(2) 0.0164(7) Uani 1 1 d .
C2 C 0.4086(4) 0.3873(3) 0.6259(2) 0.0189(8) Uani 1 1 d .
C3 C 0.5395(4) 0.3742(4) 0.6235(3) 0.0274(10) Uani 1 1 d .
H3 H 0.571098 0.327975 0.596337 0.033 Uiso 1 1 d R
C4 C 0.6242(4) 0.4260(3) 0.6593(3) 0.0313(11) Uani 1 1 d .
H4 H 0.712519 0.414915 0.657501 0.038 Uiso 1 1 d R
C5 C 0.5797(4) 0.4942(3) 0.6977(3) 0.0275(10) Uani 1 1 d .
H5 H 0.638708 0.529942 0.721897 0.033 Uiso 1 1 d R
C6 C 0.4501(4) 0.5120(3) 0.7022(2) 0.0207(8) Uani 1 1 d .
C7 C 0.3172(5) 0.3280(3) 0.5886(3) 0.0210(8) Uani 1 1 d .
H7 H 0.241303 0.359622 0.570965 0.025 Uiso 1 1 d R
C8 C 0.2726(5) 0.2667(3) 0.6504(3) 0.0278(10) Uani 1 1 d .
H8A H 0.344750 0.233583 0.667660 0.040(11) Uiso 1 1 d GR
H8B H 0.207490 0.231262 0.627839 0.040(11) Uiso 1 1 d GR
H8C H 0.237248 0.295993 0.695399 0.040(11) Uiso 1 1 d GR
C9 C 0.3709(6) 0.2839(4) 0.5172(3) 0.0348(12) Uani 1 1 d .
H9A H 0.413302 0.323158 0.482958 0.047(11) Uiso 1 1 d GR
H9B H 0.301802 0.257348 0.488618 0.047(11) Uiso 1 1 d GR
H9C H 0.432122 0.242638 0.534428 0.047(11) Uiso 1 1 d GR
C10 C 0.4047(5) 0.5880(3) 0.7445(3) 0.0256(10) Uani 1 1 d .
H10 H 0.310472 0.590791 0.738751 0.031 Uiso 1 1 d R
C11 C 0.4352(6) 0.5852(3) 0.8326(3) 0.0346(11) Uani 1 1 d .
H11A H 0.397934 0.536072 0.855674 0.040(10) Uiso 1 1 d GR
H11B H 0.399667 0.633492 0.858234 0.040(10) Uiso 1 1 d GR
H11C H 0.527305 0.584320 0.840034 0.040(10) Uiso 1 1 d GR
C12 C 0.4607(6) 0.6651(3) 0.7075(4) 0.0371(13) Uani 1 1 d .
H12A H 0.553315 0.663664 0.712010 0.048(12) Uiso 1 1 d GR
H12B H 0.427866 0.713134 0.734812 0.048(12) Uiso 1 1 d GR
H12C H 0.436754 0.667595 0.652161 0.048(12) Uiso 1 1 d GR
C13 C 0.0362(4) 0.5708(3) 0.4928(2) 0.0153(7) Uani 1 1 d .
C14 C -0.0852(4) 0.5730(3) 0.4581(2) 0.0177(7) Uani 1 1 d .
C15 C -0.0954(4) 0.6063(3) 0.3832(3) 0.0227(9) Uani 1 1 d .
H15 H -0.175787 0.607715 0.358064 0.027 Uiso 1 1 d R
C16 C 0.0091(4) 0.6371(3) 0.3451(3) 0.0240(8) Uani 1 1 d .
H16 H -0.000061 0.658998 0.293940 0.029 Uiso 1 1 d R
C17 C 0.1276(5) 0.6366(3) 0.3803(3) 0.0224(9) Uani 1 1 d .
H17 H 0.198173 0.659153 0.353432 0.027 Uiso 1 1 d R
C18 C 0.1442(4) 0.6034(3) 0.4544(2) 0.0171(7) Uani 1 1 d .
C19 C -0.2008(4) 0.5362(3) 0.4977(3) 0.0209(8) Uani 1 1 d .
H19 H -0.177771 0.524982 0.553436 0.025 Uiso 1 1 d R
C20 C -0.2349(5) 0.4546(3) 0.4592(3) 0.0286(10) Uani 1 1 d .
H20A H -0.256340 0.463593 0.404089 0.038(11) Uiso 1 1 d GR
H20B H -0.307682 0.430564 0.486308 0.038(11) Uiso 1 1 d GR
H20C H -0.162252 0.417543 0.462710 0.038(11) Uiso 1 1 d GR
C21 C -0.3154(5) 0.5924(4) 0.4979(3) 0.0294(11) Uani 1 1 d .
H21A H -0.290711 0.645819 0.518389 0.033(10) Uiso 1 1 d GR
H21B H -0.381850 0.569029 0.531124 0.033(10) Uiso 1 1 d GR
H21C H -0.347475 0.598445 0.444392 0.033(10) Uiso 1 1 d GR
C22 C 0.2753(4) 0.5955(3) 0.4904(3) 0.0197(8) Uani 1 1 d .
H22 H 0.264790 0.590855 0.548416 0.024 Uiso 1 1 d R
C23 C 0.3372(4) 0.5171(3) 0.4612(3) 0.0263(9) Uani 1 1 d .
H23A H 0.357318 0.522619 0.405413 0.045(11) Uiso 1 1 d GR
H23B H 0.278731 0.471449 0.468645 0.045(11) Uiso 1 1 d GR
H23C H 0.415351 0.507090 0.490663 0.045(11) Uiso 1 1 d GR
C24 C 0.3595(5) 0.6698(3) 0.4740(4) 0.0301(11) Uani 1 1 d .
H24A H 0.439036 0.664599 0.503172 0.033(10) Uiso 1 1 d GR
H24B H 0.315316 0.719439 0.490410 0.033(10) Uiso 1 1 d GR
H24C H 0.377858 0.672748 0.417791 0.033(10) Uiso 1 1 d GR
C25 C 0.0730(6) 0.6499(3) 0.8109(3) 0.0316(10) Uani 1 1 d .
H25A H 0.014578 0.617447 0.842836 0.051(12) Uiso 1 1 d GR
H25B H 0.059879 0.707857 0.821766 0.051(12) Uiso 1 1 d GR
H25C H 0.160508 0.634946 0.823546 0.051(12) Uiso 1 1 d GR
C26 C 0.1268(5) 0.7092(3) 0.6560(4) 0.0294(10) Uani 1 1 d .
H26A H 0.218199 0.702680 0.663939 0.056(13) Uiso 1 1 d GR
H26B H 0.100101 0.762621 0.675573 0.056(13) Uiso 1 1 d GR
H26C H 0.107406 0.705193 0.600051 0.056(13) Uiso 1 1 d GR
C27 C -0.1218(5) 0.6582(4) 0.6938(3) 0.0306(11) Uani 1 1 d .
H27A H -0.143969 0.651840 0.638423 0.024(9) Uiso 1 1 d GR
H27B H -0.134457 0.715053 0.709480 0.024(9) Uiso 1 1 d GR
H27C H -0.176038 0.622834 0.725624 0.024(9) Uiso 1 1 d GR

loop_
_atom_site_aniso_label
_atom_site_aniso_U_11
_atom_site_aniso_U_22
_atom_site_aniso_U_33
_atom_site_aniso_U_23
_atom_site_aniso_U_13
_atom_site_aniso_U_12
W 0.01285(6) 0.01429(6) 0.01340(6) 0.00005(5) -0.00049(5) 0.00007(5)
Cl1 0.0244(5) 0.0190(5) 0.0307(6) -0.0016(4) -0.0024(4) -0.0060(4)
Cl2 0.0259(5) 0.0369(6) 0.0191(4) 0.0012(4) 0.0066(4) -0.0040(5)
P 0.0259(6) 0.0191(5) 0.0186(5) -0.0045(4) -0.0016(4) 0.0054(4)
N1 0.0160(15) 0.0134(15) 0.0175(16) -0.0003(11) -0.0012(11) 0.0017(11)
N2 0.0154(15) 0.0156(15) 0.0154(14) -0.0019(11) -0.0013(11) 0.0007(11)
C1 0.0186(17) 0.0106(16) 0.0202(19) 0.0089(14) -0.0012(15) 0.0027(13)
C2 0.020(2) 0.0206(19) 0.0162(17) 0.0048(14) 0.0025(15) 0.0029(15)
C3 0.019(2) 0.037(3) 0.026(2) 0.010(2) 0.0085(17) 0.0086(18)
C4 0.0167(19) 0.044(3) 0.033(3) 0.012(3) 0.003(2) 0.0016(18)
C5 0.0143(17) 0.036(3) 0.032(2) 0.0074(19) -0.0040(16) -0.006(2)
C6 0.0176(18) 0.0240(19) 0.0206(18) 0.0044(17) -0.0041(14) -0.0039(17)
C7 0.027(2) 0.019(2) 0.0167(19) -0.0012(15) -0.0001(16) 0.0032(16)
C8 0.036(2) 0.020(2) 0.028(2) 0.0041(19) 0.005(2) 0.0012(18)
C9 0.046(3) 0.030(3) 0.028(3) -0.007(2) 0.009(2) 0.006(2)
C10 0.029(3) 0.019(2) 0.028(2) 0.0016(17) -0.0095(18) -0.0054(17)
C11 0.042(3) 0.027(2) 0.035(3) -0.0003(19) -0.010(3) 0.000(2)
C12 0.041(3) 0.025(3) 0.045(3) 0.009(2) -0.012(3) -0.010(2)
C13 0.0161(17) 0.0151(18) 0.0146(17) -0.0010(14) -0.0008(13) 0.0004(13)
C14 0.0171(19) 0.0175(18) 0.0186(18) 0.0004(13) -0.0028(15) 0.0029(15)
C15 0.025(2) 0.024(2) 0.0193(19) 0.0039(16) -0.0046(16) 0.0032(16)
C16 0.030(2) 0.023(2) 0.0188(19) 0.0057(19) -0.001(2) 0.0037(17)
C17 0.024(2) 0.021(2) 0.022(2) 0.0042(17) 0.0038(17) -0.0014(17)
C18 0.0170(18) 0.0170(19) 0.0173(18) 0.0010(14) 0.0007(14) -0.0002(14)
C19 0.0130(17) 0.027(2) 0.023(2) 0.0012(17) -0.0008(15) 0.0004(16)
C20 0.031(2) 0.027(2) 0.028(2) -0.0008(19) 0.0012(19) -0.007(2)
C21 0.020(2) 0.035(3) 0.033(3) 0.003(2) -0.0022(19) 0.0058(19)
C22 0.0145(17) 0.020(2) 0.025(2) 0.0026(16) 0.0017(15) -0.0006(15)
C23 0.023(2) 0.023(2) 0.033(2) 0.003(2) 0.0004(17) 0.0037(19)
C24 0.017(2) 0.026(2) 0.048(3) 0.010(2) -0.002(2) -0.0014(17)
C25 0.039(3) 0.033(3) 0.023(2) -0.0089(18) -0.003(2) 0.009(3)
C26 0.037(3) 0.017(2) 0.035(3) -0.002(2) -0.002(2) 0.0022(17)
C27 0.032(3) 0.030(3) 0.030(3) -0.007(2) 0.001(2) 0.014(2)

loop_
_atom_type_symbol
_atom_type_description
_atom_type_scat_dispersion_real
_atom_type_scat_dispersion_imag
_atom_type_scat_source
C C 0.0033 0.0016 'International Tables Vol C Tables 4.2.6.8 and 6.1.1.4'
H H 0.0000 0.0000 'International Tables Vol C Tables 4.2.6.8 and 6.1.1.4'
Cl Cl 0.1484 0.1585 'International Tables Vol C Tables 4.2.6.8 and 6.1.1.4'
N N 0.0061 0.0033 'International Tables Vol C Tables 4.2.6.8 and 6.1.1.4'
P P 0.1023 0.0942 'International Tables Vol C Tables 4.2.6.8 and 6.1.1.4'
W W -0.8490 6.8722 'International Tables Vol C Tables 4.2.6.8 and 6.1.1.4'

loop_
_exptl_crystal_face_index_h
_exptl_crystal_face_index_k
_exptl_crystal_face_index_l
_exptl_crystal_face_perp_dist
0.00 1.00 1.00 0.0350
0.00 -1.00 -1.00 0.0350
0.00 -1.00 1.00 0.0400
0.00 1.00 -1.00 0.0400
1.00 0.00 -1.00 0.1800
-3.00 1.00 -4.00 0.1300
-1.00 0.00 0.00 0.1800
1.00 0.00 0.00 0.2200

loop_
_geom_angle_atom_site_label_1
_geom_angle_atom_site_label_2
_geom_angle_atom_site_label_3
_geom_angle
Cl1 W Cl2 82.70(4)
Cl1 W P 150.50(4)
Cl2 W P 77.79(4)
N1 W Cl1 105.37(12)
N1 W Cl2 112.92(12)
N1 W P 102.54(12)
N1 W N2 110.61(16)
N2 W Cl1 95.15(12)
N2 W Cl2 135.36(11)
N2 W P 83.74(12)
C25 P W 118.66(18)
C25 P C27 104.7(3)
C26 P W 116.15(18)
C26 P C25 105.5(3)
C26 P C27 102.6(3)
C27 P W 107.51(19)
C1 N1 W 164.4(3)
C13 N2 W 178.6(3)
N1 C1 C2 118.8(4)
N1 C1 C6 119.9(4)
C6 C1 C2 121.3(4)
C1 C2 C7 121.2(4)
C3 C2 C1 117.5(4)
C3 C2 C7 121.2(4)
C4 C3 C2 122.2(5)
C3 C4 C5 119.5(4)
C4 C5 C6 121.8(5)
C1 C6 C10 122.0(4)
C5 C6 C1 117.7(5)
C5 C6 C10 120.3(4)
C2 C7 C8 109.2(4)
C2 C7 C9 113.9(4)
C9 C7 C8 110.6(4)
C6 C10 C11 112.0(4)
C6 C10 C12 111.1(4)
C12 C10 C11 110.3(4)
N2 C13 C14 118.8(4)
N2 C13 C18 119.6(4)
C14 C13 C18 121.6(4)
C13 C14 C19 122.0(4)
C15 C14 C13 117.8(4)
C15 C14 C19 120.1(4)
C16 C15 C14 121.0(4)
C15 C16 C17 121.0(4)
C16 C17 C18 120.7(4)
C13 C18 C22 120.8(4)
C17 C18 C13 117.9(4)
C17 C18 C22 121.1(4)
C14 C19 C20 110.1(4)
C14 C19 C21 113.4(4)
C21 C19 C20 110.1(4)
C18 C22 C23 109.2(4)
C18 C22 C24 112.7(4)
C23 C22 C24 111.2(4)

loop_
_geom_bond_atom_site_label_1
_geom_bond_atom_site_label_2
_geom_bond_distance
W Cl1 2.3727(12)
W Cl2 2.4363(11)
W P 2.5257(12)
W N1 1.762(3)
W N2 1.765(3)
P C25 1.809(5)
P C26 1.805(5)
P C27 1.817(5)
N1 C1 1.406(5)
N2 C13 1.387(5)
C1 C2 1.415(6)
C1 C6 1.414(6)
C2 C3 1.398(6)
C2 C7 1.512(6)
C3 C4 1.376(8)
C4 C5 1.380(8)
C5 C6 1.401(6)
C6 C10 1.519(7)
C7 C8 1.533(7)
C7 C9 1.527(7)
C10 C11 1.540(7)
C10 C12 1.533(7)
C13 C14 1.412(6)
C13 C18 1.420(6)
C14 C15 1.396(6)
C14 C19 1.520(6)
C15 C16 1.377(7)
C16 C17 1.387(7)
C17 C18 1.390(6)
C18 C22 1.519(6)
C19 C20 1.536(7)
C19 C21 1.520(7)
C22 C23 1.528(7)
C22 C24 1.535(7)
